data_4345021
loop_
_publ_author_name
'Dembowski, Mateusz'
'Bernales, Varinia'
'Qiu, Jie'
'Hickam, Sarah'
'Gaspar, Gabriel'
'Gagliardi, Laura'
'Burns, Peter C.'

_publ_section_title
;
 Computationally-Guided Assignment of Unexpected Signals in the Raman
 Spectra of Uranyl Triperoxide Complexes.
;
_journal_issue 3
_journal_name_full 'Inorganic chemistry'
_journal_page_first 1574
_journal_page_last 1580
_journal_paper_doi 10.1021/acs.inorgchem.6b02666
_journal_volume 56
_journal_year 2017
_chemical_formula_moiety 'O8 U, 9(O), 2(Sr)'
_chemical_formula_sum 'O17 Sr2 U'
_chemical_formula_weight 685.27
_space_group_crystal_system orthorhombic
_space_group_IT_number 33
_space_group_name_Hall 'P 2c -2n'
_space_group_name_H-M_alt 'P n a 21'
_symmetry_space_group_name_Hall 'P 2c -2n'
_symmetry_space_group_name_H-M 'P n a 21'
_audit_creation_method SHELXL-2014/7
_cell_angle_alpha 90
_cell_angle_beta 90
_cell_angle_gamma 90
_cell_formula_units_Z 4
_cell_length_a 12.582(4)
_cell_length_b 12.239(4)
_cell_length_c 9.776(3)
_cell_measurement_reflns_used 3487
_cell_measurement_temperature 100(2)
_cell_measurement_theta_max 27.99
_cell_measurement_theta_min 2.67
_cell_volume 1505.4(8)
_computing_cell_refinement 'Bruker SAINT'
_computing_data_collection 'Bruker APEX2'
_computing_data_reduction 'Bruker SAINT'
_computing_molecular_graphics 'Bruker SHELXTL'
_computing_publication_material 'Bruker SHELXTL'
_computing_structure_refinement 'SHELXL-2014/7 (Sheldrick, 2014)'
_computing_structure_solution 'SHELXS-97 (Sheldrick, 2008)'
_diffrn_ambient_temperature 100(2)
_diffrn_measured_fraction_theta_full 1.000
_diffrn_measured_fraction_theta_max 0.999
_diffrn_measurement_device_type 'Bruker APEX II'
_diffrn_radiation_type MoK\a
_diffrn_radiation_wavelength 0.71073
_diffrn_reflns_av_R_equivalents 0.0710
_diffrn_reflns_av_unetI/netI 0.0619
_diffrn_reflns_Laue_measured_fraction_full 1.000
_diffrn_reflns_Laue_measured_fraction_max 0.999
_diffrn_reflns_limit_h_max 16
_diffrn_reflns_limit_h_min -16
_diffrn_reflns_limit_k_max 15
_diffrn_reflns_limit_k_min -15
_diffrn_reflns_limit_l_max 12
_diffrn_reflns_limit_l_min -12
_diffrn_reflns_number 16330
_diffrn_reflns_point_group_measured_fraction_full 1.000
_diffrn_reflns_point_group_measured_fraction_max 0.998
_diffrn_reflns_theta_full 25.242
_diffrn_reflns_theta_max 27.482
_diffrn_reflns_theta_min 2.321
_exptl_absorpt_coefficient_mu 17.869
_exptl_absorpt_correction_T_max 0.7458
_exptl_absorpt_correction_T_min 0.4252
_exptl_absorpt_correction_type multi-scan
_exptl_absorpt_process_details 'SADABS (Krause 2015)'
_exptl_crystal_colour yellow
_exptl_crystal_density_diffrn 3.023
_exptl_crystal_description needle
_exptl_crystal_F_000 1216
_exptl_crystal_size_max 0.1
_exptl_crystal_size_mid 0.02
_exptl_crystal_size_min 0.02
_refine_diff_density_max 1.880
_refine_diff_density_min -1.267
_refine_diff_density_rms 0.233
_refine_ls_abs_structure_details
;
 Flack x determined using 1215 quotients [(I+)-(I-)]/[(I+)+(I-)]
 (Parsons, Flack and Wagner, Acta Cryst. B69 (2013) 249-259).
;
_refine_ls_abs_structure_Flack 0.000(18)
_refine_ls_extinction_method none
_refine_ls_goodness_of_fit_ref 1.039
_refine_ls_hydrogen_treatment undef
_refine_ls_matrix_type full
_refine_ls_number_parameters 181
_refine_ls_number_reflns 3449
_refine_ls_number_restraints 1
_refine_ls_restrained_S_all 1.039
_refine_ls_R_factor_all 0.0440
_refine_ls_R_factor_gt 0.0348
_refine_ls_shift/su_max 0.000
_refine_ls_shift/su_mean 0.000
_refine_ls_structure_factor_coef Fsqd
_refine_ls_weighting_details 'w=1/[\s^2^(Fo^2^)+(0.0331P)^2^] where P=(Fo^2^+2Fc^2^)/3'
_refine_ls_weighting_scheme calc
_refine_ls_wR_factor_gt 0.0803
_refine_ls_wR_factor_ref 0.0853
_reflns_Friedel_coverage 0.887
_reflns_Friedel_fraction_full 1.000
_reflns_Friedel_fraction_max 0.997
_reflns_number_gt 2935
_reflns_number_total 3449
_reflns_threshold_expression 'I > 2\s(I)'
_cod_data_source_file ic6b02666_si_002.cif
_cod_data_source_block SrUO8
_cod_depositor_comments 'Adding full bibliography for 4345018--4345021.cif.'
_cod_database_code 4345021
_shelx_shelxl_version_number 2014/7
_shelx_space_group_comment
;
The symmetry employed for this shelxl refinement is uniquely defined
by the following loop, which should always be used as a source of
symmetry information in preference to the above space-group names.
They are only intended as comments.
;

loop_
_space_group_symop_operation_xyz
'x, y, z'
'-x, -y, z+1/2'
'x+1/2, -y+1/2, z'
'-x+1/2, y+1/2, z+1/2'

loop_
_atom_site_label
_atom_site_type_symbol
_atom_site_fract_x
_atom_site_fract_y
_atom_site_fract_z
_atom_site_U_iso_or_equiv
_atom_site_adp_type
_atom_site_occupancy
_atom_site_site_symmetry_order
_atom_site_calc_flag
U1 U 0.75279(4) 0.60473(3) 0.49884(18) 0.00781(13) Uani 1 1 d
Sr1 Sr 1.01133(10) 0.80590(10) 0.68763(13) 0.0104(3) Uani 1 1 d
Sr2 Sr 0.47488(10) 0.77826(10) 0.30681(12) 0.0104(3) Uani 1 1 d
O1 O 0.6224(8) 0.7320(8) 0.4688(11) 0.013(2) Uani 1 1 d
O2 O 0.9234(8) 0.6528(8) 0.5479(11) 0.013(2) Uani 1 1 d
O3 O 0.7901(8) 0.6064(6) 0.3158(12) 0.010(2) Uani 1 1 d
O4 O 0.7129(8) 0.6116(7) 0.6832(12) 0.0103(19) Uani 1 1 d
O5 O 0.8603(7) 0.7555(8) 0.5198(12) 0.014(2) Uani 1 1 d
O6 O 0.5733(8) 0.6205(8) 0.4458(11) 0.014(2) Uani 1 1 d
O7 O 0.7105(7) 0.4222(7) 0.4899(13) 0.015(2) Uani 1 1 d
O8 O 0.8268(8) 0.4325(8) 0.5279(11) 0.017(2) Uani 1 1 d
O1W O 0.9074(7) 0.9861(8) 0.6909(14) 0.020(2) Uani 1 1 d
O2W O 1.0475(9) 0.8935(9) 0.9274(12) 0.024(3) Uani 1 1 d
O3W O 1.0922(8) 0.6275(7) 0.7848(11) 0.020(2) Uani 1 1 d
O4W O 0.3641(9) 0.6147(8) 0.2397(11) 0.023(3) Uani 1 1 d
O5W O 0.4243(10) 0.8568(10) 0.0679(12) 0.029(3) Uani 1 1 d
O6W O 0.6400(8) 0.7340(9) 0.1439(10) 0.012(2) Uani 1 1 d
O7W O 0.7079(9) 0.9437(10) 0.5494(13) 0.036(3) Uani 1 1 d
O8W O 0.8503(8) 0.7480(9) 0.8420(11) 0.017(3) Uani 1 1 d
O9W O 0.5754(8) 0.9657(8) 0.2988(13) 0.020(2) Uani 1 1 d

loop_
_atom_site_aniso_label
_atom_site_aniso_U_11
_atom_site_aniso_U_22
_atom_site_aniso_U_33
_atom_site_aniso_U_23
_atom_site_aniso_U_13
_atom_site_aniso_U_12
U1 0.0091(2) 0.0081(2) 0.0063(2) 0.0000(3) 0.00001(18) -0.00020(17)
Sr1 0.0118(6) 0.0117(6) 0.0078(6) -0.0007(5) 0.0005(6) -0.0009(5)
Sr2 0.0113(6) 0.0120(6) 0.0077(6) 0.0003(6) 0.0005(6) 0.0016(5)
O1 0.011(5) 0.010(4) 0.019(7) 0.002(4) -0.004(4) -0.001(4)
O2 0.012(5) 0.009(5) 0.017(6) 0.003(4) -0.002(4) 0.001(4)
O3 0.013(5) 0.008(5) 0.009(5) -0.001(4) -0.001(5) 0.001(3)
O4 0.015(5) 0.010(5) 0.006(5) -0.002(4) 0.003(5) 0.002(4)
O5 0.015(5) 0.010(5) 0.017(6) 0.004(4) 0.002(5) 0.005(4)
O6 0.018(5) 0.015(5) 0.010(5) -0.002(4) -0.004(4) -0.001(4)
O7 0.011(4) 0.016(4) 0.019(5) 0.002(5) 0.003(6) -0.002(3)
O8 0.018(5) 0.014(5) 0.018(7) 0.001(4) 0.000(4) 0.003(4)
O1W 0.021(5) 0.016(5) 0.021(6) 0.002(5) 0.002(5) 0.009(4)
O2W 0.028(6) 0.031(7) 0.013(6) -0.005(5) -0.002(5) 0.002(5)
O3W 0.024(6) 0.013(5) 0.023(6) 0.002(5) -0.011(5) 0.006(4)
O4W 0.029(7) 0.020(6) 0.022(6) -0.012(5) -0.003(5) -0.003(4)
O5W 0.047(8) 0.026(7) 0.014(6) -0.003(5) -0.008(6) 0.011(6)
O6W 0.013(5) 0.015(5) 0.008(6) 0.001(4) 0.004(4) 0.000(4)
O7W 0.027(7) 0.029(7) 0.053(9) 0.015(6) -0.009(6) -0.001(6)
O8W 0.019(5) 0.016(6) 0.015(7) 0.000(4) 0.001(4) -0.004(4)
O9W 0.023(5) 0.020(5) 0.017(6) 0.001(5) 0.004(5) -0.006(4)

loop_
_atom_type_symbol
_atom_type_description
_atom_type_scat_dispersion_real
_atom_type_scat_dispersion_imag
_atom_type_scat_source
O O 0.0106 0.0060 'International Tables Vol C Tables 4.2.6.8 and 6.1.1.4'
Sr Sr -1.5307 3.2498 'International Tables Vol C Tables 4.2.6.8 and 6.1.1.4'
U U -9.6767 9.6646 'International Tables Vol C Tables 4.2.6.8 and 6.1.1.4'

loop_
_geom_angle_atom_site_label_1
_geom_angle_atom_site_label_2
_geom_angle_atom_site_label_3
_geom_angle
_geom_angle_site_symmetry_1
_geom_angle_site_symmetry_3
O3 U1 O4 176.7(3) . .
O3 U1 O2 87.8(4) . .
O4 U1 O2 92.2(4) . .
O3 U1 O1 92.9(4) . .
O4 U1 O1 84.3(4) . .
O2 U1 O1 121.9(4) . .
O3 U1 O5 85.9(4) . .
O4 U1 O5 92.1(4) . .
O2 U1 O5 38.6(3) . .
O1 U1 O5 83.5(3) . .
O3 U1 O7 91.9(4) . .
O4 U1 O7 91.0(4) . .
O2 U1 O7 118.5(3) . .
O1 U1 O7 119.5(3) . .
O5 U1 O7 157.0(3) . .
O3 U1 O8 91.5(4) . .
O4 U1 O8 91.7(4) . .
O2 U1 O8 80.3(3) . .
O1 U1 O8 157.5(3) . .
O5 U1 O8 118.8(3) . .
O7 U1 O8 38.3(3) . .
O3 U1 O6 91.7(4) . .
O4 U1 O6 87.2(4) . .
O2 U1 O6 160.2(3) . .
O1 U1 O6 38.4(3) . .
O5 U1 O6 121.7(3) . .
O7 U1 O6 81.2(3) . .
O8 U1 O6 119.5(3) . .
O3 U1 Sr2 46.0(3) . 3_565
O4 U1 Sr2 132.9(3) . 3_565
O2 U1 Sr2 44.5(3) . 3_565
O1 U1 Sr2 102.5(3) . 3_565
O5 U1 Sr2 44.1(3) . 3_565
O7 U1 Sr2 122.5(3) . 3_565
O8 U1 Sr2 96.4(3) . 3_565
O6 U1 Sr2 126.5(3) . 3_565
O3 U1 Sr1 133.2(3) . 3_465
O4 U1 Sr1 44.8(3) . 3_465
O2 U1 Sr1 126.1(3) . 3_465
O1 U1 Sr1 43.6(3) . 3_465
O5 U1 Sr1 101.6(2) . 3_465
O7 U1 Sr1 96.6(2) . 3_465
O8 U1 Sr1 122.3(3) . 3_465
O6 U1 Sr1 45.0(3) . 3_465
Sr2 U1 Sr1 139.77(3) 3_565 3_465
O1W Sr1 O2 114.5(3) . .
O1W Sr1 O5 80.7(3) . .
O2 Sr1 O5 34.1(3) . .
O1W Sr1 O3W 157.1(4) . .
O2 Sr1 O3W 75.5(3) . .
O5 Sr1 O3W 108.7(3) . .
O1W Sr1 O1 116.0(4) . 3_565
O2 Sr1 O1 70.3(3) . 3_565
O5 Sr1 O1 80.2(3) . 3_565
O3W Sr1 O1 86.6(3) . 3_565
O1W Sr1 O2W 74.1(4) . .
O2 Sr1 O2W 148.2(3) . .
O5 Sr1 O2W 142.6(3) . .
O3W Sr1 O2W 87.1(3) . .
O1 Sr1 O2W 135.8(3) 3_565 .
O1W Sr1 O8W 80.3(3) . .
O2 Sr1 O8W 77.1(3) . .
O5 Sr1 O8W 74.5(3) . .
O3W Sr1 O8W 82.2(3) . .
O1 Sr1 O8W 147.2(3) 3_565 .
O2W Sr1 O8W 74.3(3) . .
O1W Sr1 O6 82.5(4) . 3_565
O2 Sr1 O6 84.3(3) . 3_565
O5 Sr1 O6 74.4(3) . 3_565
O3W Sr1 O6 119.9(3) . 3_565
O1 Sr1 O6 33.6(3) 3_565 3_565
O2W Sr1 O6 127.5(3) . 3_565
O8W Sr1 O6 146.4(3) . 3_565
O1W Sr1 O4 99.0(3) . 3_565
O2 Sr1 O4 131.4(3) . 3_565
O5 Sr1 O4 139.5(3) . 3_565
O3W Sr1 O4 87.3(3) . 3_565
O1 Sr1 O4 63.5(3) 3_565 3_565
O2W Sr1 O4 72.6(3) . 3_565
O8W Sr1 O4 145.7(3) . 3_565
O6 Sr1 O4 65.6(3) 3_565 3_565
O1W Sr1 U1 99.8(2) . 3_565
O2 Sr1 U1 107.6(2) . 3_565
O5 Sr1 U1 110.8(2) . 3_565
O3W Sr1 U1 96.3(2) . 3_565
O1 Sr1 U1 37.3(2) 3_565 3_565
O2W Sr1 U1 100.5(3) . 3_565
O8W Sr1 U1 174.6(2) . 3_565
O6 Sr1 U1 38.4(2) 3_565 3_565
O4 Sr1 U1 28.9(2) 3_565 3_565
O1W Sr1 Sr2 100.3(3) . 3_565
O2 Sr1 Sr2 41.2(2) . 3_565
O5 Sr1 Sr2 40.8(2) . 3_565
O3W Sr1 Sr2 100.0(2) . 3_565
O1 Sr1 Sr2 39.4(2) 3_565 3_565
O2W Sr1 Sr2 170.4(2) . 3_565
O8W Sr1 Sr2 112.8(2) . 3_565
O6 Sr1 Sr2 43.1(2) 3_565 3_565
O4 Sr1 Sr2 101.1(3) 3_565 3_565
U1 Sr1 Sr2 72.50(4) 3_565 3_565
O1 Sr2 O4W 113.2(3) . .
O1 Sr2 O5 82.3(4) . 3_465
O4W Sr2 O5 76.9(3) . 3_465
O1 Sr2 O2 71.5(3) . 3_465
O4W Sr2 O2 110.9(3) . 3_465
O5 Sr2 O2 34.1(3) 3_465 3_465
O1 Sr2 O5W 146.2(4) . .
O4W Sr2 O5W 85.7(4) . .
O5 Sr2 O5W 130.5(4) 3_465 .
O2 Sr2 O5W 129.5(3) 3_465 .
O1 Sr2 O9W 81.9(3) . .
O4W Sr2 O9W 162.2(4) . .
O5 Sr2 O9W 115.9(3) 3_465 .
O2 Sr2 O9W 82.1(3) 3_465 .
O5W Sr2 O9W 76.6(4) . .
O1 Sr2 O6 33.9(3) . .
O4W Sr2 O6 79.3(3) . .
O5 Sr2 O6 74.4(3) 3_465 .
O2 Sr2 O6 83.6(3) 3_465 .
O5W Sr2 O6 146.9(3) . .
O9W Sr2 O6 115.1(3) . .
O1 Sr2 O6W 75.8(3) . .
O4W Sr2 O6W 96.5(3) . .
O5 Sr2 O6W 152.5(3) 3_465 .
O2 Sr2 O6W 143.5(3) 3_465 .
O5W Sr2 O6W 74.4(3) . .
O9W Sr2 O6W 77.5(3) . .
O6 Sr2 O6W 78.2(3) . .
O1 Sr2 O3 136.9(4) . 3_465
O4W Sr2 O3 87.0(3) . 3_465
O5 Sr2 O3 65.0(3) 3_465 3_465
O2 Sr2 O3 65.6(3) 3_465 3_465
O5W Sr2 O3 68.2(4) . 3_465
O9W Sr2 O3 87.7(3) . 3_465
O6 Sr2 O3 139.1(3) . 3_465
O6W Sr2 O3 142.0(3) . 3_465
O1 Sr2 U1 109.3(3) . 3_465
O4W Sr2 U1 91.3(2) . 3_465
O5 Sr2 U1 38.5(2) 3_465 3_465
O2 Sr2 U1 38.1(2) 3_465 3_465
O5W Sr2 U1 97.4(3) . 3_465
O9W Sr2 U1 92.4(2) . 3_465
O6 Sr2 U1 112.1(2) . 3_465
O6W Sr2 U1 168.1(2) . 3_465
O3 Sr2 U1 29.3(2) 3_465 3_465
O1 Sr2 Sr1 41.2(2) . 3_465
O4W Sr2 Sr1 95.9(3) . 3_465
O5 Sr2 Sr1 41.1(2) 3_465 3_465
O2 Sr2 Sr1 40.8(2) 3_465 3_465
O5W Sr2 Sr1 170.0(3) . 3_465
O9W Sr2 Sr1 101.7(3) . 3_465
O6 Sr2 Sr1 42.7(2) . 3_465
O6W Sr2 Sr1 115.1(2) . 3_465
O3 Sr2 Sr1 102.0(2) 3_465 3_465
U1 Sr2 Sr1 72.70(4) 3_465 3_465
O6 O1 U1 72.4(5) . .
O6 O1 Sr2 78.9(5) . .
U1 O1 Sr2 140.2(5) . .
O6 O1 Sr1 75.0(6) . 3_465
U1 O1 Sr1 99.1(4) . 3_465
Sr2 O1 Sr1 99.3(3) . 3_465
O5 O2 U1 71.5(5) . .
O5 O2 Sr1 73.5(6) . .
U1 O2 Sr1 135.0(4) . .
O5 O2 Sr2 72.2(6) . 3_565
U1 O2 Sr2 97.4(4) . 3_565
Sr1 O2 Sr2 98.0(3) . 3_565
U1 O3 Sr2 104.7(4) . 3_565
U1 O4 Sr1 106.3(5) . 3_465
O2 O5 U1 70.0(5) . .
O2 O5 Sr2 73.7(5) . 3_565
U1 O5 Sr2 97.4(4) . 3_565
O2 O5 Sr1 72.4(6) . .
U1 O5 Sr1 132.9(5) . .
Sr2 O5 Sr1 98.1(3) 3_565 .
O1 O6 U1 69.3(5) . .
O1 O6 Sr1 71.4(6) . 3_465
U1 O6 Sr1 96.6(4) . 3_465
O1 O6 Sr2 67.2(5) . .
U1 O6 Sr2 128.7(4) . .
Sr1 O6 Sr2 94.1(3) 3_465 .
O8 O7 U1 71.7(5) . .
O7 O8 U1 70.0(5) . .

loop_
_geom_bond_atom_site_label_1
_geom_bond_atom_site_label_2
_geom_bond_distance
_geom_bond_site_symmetry_2
U1 O3 1.851(12) .
U1 O4 1.873(12) .
U1 O2 2.277(10) .
U1 O1 2.282(10) .
U1 O5 2.297(10) .
U1 O7 2.298(9) .
U1 O8 2.322(9) .
U1 O6 2.325(10) .
U1 Sr2 3.6583(18) 3_565
U1 Sr1 3.7191(18) 3_465
Sr1 O1W 2.565(9) .
Sr1 O2 2.569(10) .
Sr1 O5 2.585(11) .
Sr1 O3W 2.590(9) .
Sr1 O1 2.597(11) 3_565
Sr1 O2W 2.617(11) .
Sr1 O8W 2.624(10) .
Sr1 O6 2.647(11) 3_565
Sr1 O4 2.731(10) 3_565
Sr1 U1 3.7192(18) 3_565
Sr1 Sr2 3.890(2) 3_565
Sr2 O1 2.505(10) .
Sr2 O4W 2.526(10) .
Sr2 O5 2.565(11) 3_465
Sr2 O2 2.586(10) 3_465
Sr2 O5W 2.604(11) .
Sr2 O9W 2.621(9) .
Sr2 O6 2.666(10) .
Sr2 O6W 2.673(10) .
Sr2 O3 2.721(10) 3_465
Sr2 U1 3.6583(17) 3_465
Sr2 Sr1 3.890(2) 3_465
O1 O6 1.515(13) .
O1 Sr1 2.597(11) 3_465
O2 O5 1.511(13) .
O2 Sr2 2.586(10) 3_565
O3 Sr2 2.721(10) 3_565
O4 Sr1 2.731(10) 3_465
O5 Sr2 2.565(11) 3_565
O6 Sr1 2.647(11) 3_465
O7 O8 1.515(13) .
